data_1513457
loop_
_publ_author_name
'Viswambharan, Baby'
'Gori, Didier'
'Guillot, R\'egis'
'Kouklovsky, Cyrille'
'Alezra, Val\'erie'

_publ_section_title
;
 Substrate Control in Enantioselective and Diastereoselective Aldol
 Reaction by Memory of Chirality: A Rapid Access to Enantiopure \b-Hydroxy
 Quaternary \a-Amino Acids.
;
_journal_issue 3
_journal_name_full 'Organic letters'
_journal_page_first 788
_journal_page_last 791
_journal_paper_doi 10.1021/ol403523e
_journal_volume 16
_journal_year 2014
_chemical_absolute_configuration ad
_chemical_formula_moiety 'C24 H22 Br N O4'
_chemical_formula_sum 'C24 H22 Br N O4'
_chemical_formula_weight 468.34
_space_group_IT_number 4
_symmetry_cell_setting monoclinic
_symmetry_Int_Tables_number 4
_symmetry_space_group_name_Hall 'P 2yb'
_symmetry_space_group_name_H-M 'P 1 21 1'
_atom_sites_solution_hydrogens geom
_atom_sites_solution_primary direct
_atom_sites_solution_secondary difmap
_audit_creation_method SHELXL-97
_cell_angle_alpha 90.00
_cell_angle_beta 99.8190(10)
_cell_angle_gamma 90.00
_cell_formula_units_Z 2
_cell_length_a 9.9229(3)
_cell_length_b 10.8841(3)
_cell_length_c 9.9414(3)
_cell_measurement_reflns_used 9009
_cell_measurement_temperature 100(1)
_cell_measurement_theta_max 32.44
_cell_measurement_theta_min 2.68
_cell_volume 1057.96(5)
_computing_cell_refinement 'Bruker SAINT'
_computing_data_collection 'Bruker APEX2'
_computing_data_reduction 'Bruker SAINT'
_computing_structure_refinement 'SHELXL-97 (Sheldrick, 1997)'
_computing_structure_solution 'SHELXS-97 (Sheldrick, 1990)'
_diffrn_ambient_temperature 100(1)
_diffrn_measured_fraction_theta_full 0.992
_diffrn_measured_fraction_theta_max 0.926
_diffrn_measurement_device_type 'Bruker APEX-II CCD'
_diffrn_measurement_method '\f and \w scans'
_diffrn_radiation_monochromator graphite
_diffrn_radiation_probe x-ray
_diffrn_radiation_type MoK\a
_diffrn_radiation_wavelength 0.71073
_diffrn_reflns_av_R_equivalents 0.0226
_diffrn_reflns_av_sigmaI/netI 0.0445
_diffrn_reflns_limit_h_max 14
_diffrn_reflns_limit_h_min -14
_diffrn_reflns_limit_k_max 9
_diffrn_reflns_limit_k_min -15
_diffrn_reflns_limit_l_max 14
_diffrn_reflns_limit_l_min -14
_diffrn_reflns_number 17426
_diffrn_reflns_theta_full 25.00
_diffrn_reflns_theta_max 32.82
_diffrn_reflns_theta_min 2.08
_diffrn_source 'fine-focus sealed tube'
_diffrn_source_type 'kappa X8 APEX II Bruker ICMMO'
_exptl_absorpt_coefficient_mu 1.973
_exptl_absorpt_correction_T_max 0.7116
_exptl_absorpt_correction_T_min 0.5873
_exptl_absorpt_correction_type psi-scan
_exptl_absorpt_process_details SADABS
_exptl_crystal_colour colorless
_exptl_crystal_density_diffrn 1.470
_exptl_crystal_density_method 'not measured'
_exptl_crystal_description bloc
_exptl_crystal_F_000 480
_exptl_crystal_size_max 0.31
_exptl_crystal_size_mid 0.21
_exptl_crystal_size_min 0.19
_refine_diff_density_max 0.451
_refine_diff_density_min -0.567
_refine_diff_density_rms 0.053
_refine_ls_abs_structure_details 'Flack H D (1983), Acta Cryst. A39, 876-881'
_refine_ls_abs_structure_Flack 0.004(4)
_refine_ls_extinction_method none
_refine_ls_goodness_of_fit_ref 1.033
_refine_ls_hydrogen_treatment constr
_refine_ls_matrix_type full
_refine_ls_number_parameters 275
_refine_ls_number_reflns 5800
_refine_ls_number_restraints 1
_refine_ls_restrained_S_all 1.033
_refine_ls_R_factor_all 0.0309
_refine_ls_R_factor_gt 0.0264
_refine_ls_shift/su_max 0.000
_refine_ls_shift/su_mean 0.000
_refine_ls_structure_factor_coef Fsqd
_refine_ls_weighting_details 'calc w=1/[\s^2^(Fo^2^)+(0.0197P)^2^+0.0509P] where P=(Fo^2^+2Fc^2^)/3'
_refine_ls_weighting_scheme calc
_refine_ls_wR_factor_gt 0.0609
_refine_ls_wR_factor_ref 0.0625
_reflns_number_gt 5274
_reflns_number_total 5800
_reflns_threshold_expression >2sigma(I)
_cod_data_source_file ol403523e_si_001.cif
_cod_data_source_block 6a
_cod_original_sg_symbol_H-M 'P 21'
_cod_database_code 1513457

loop_
_symmetry_equiv_pos_as_xyz
'x, y, z'
'-x, y+1/2, -z'

loop_
_atom_site_label
_atom_site_type_symbol
_atom_site_fract_x
_atom_site_fract_y
_atom_site_fract_z
_atom_site_U_iso_or_equiv
_atom_site_adp_type
_atom_site_occupancy
_atom_site_symmetry_multiplicity
_atom_site_calc_flag
_atom_site_refinement_flags
C1 C 0.55335(14) 0.14328(13) 0.81664(14) 0.0142(3) Uani 1 1 d .
C2 C 0.44123(14) 0.07932(15) 0.87897(13) 0.0171(3) Uani 1 1 d .
C3 C 0.32197(15) 0.22494(14) 0.73392(15) 0.0172(3) Uani 1 1 d .
C4 C 0.51258(14) 0.32314(13) 0.65059(14) 0.0154(3) Uani 1 1 d .
C5 C 0.66135(14) 0.34107(13) 0.64121(15) 0.0155(3) Uani 1 1 d .
C6 C 0.74031(17) 0.41759(15) 0.73192(17) 0.0226(3) Uani 1 1 d .
H6 H 0.7066 0.4468 0.8076 0.027 Uiso 1 1 calc R
C7 C 0.87241(17) 0.45241(17) 0.71140(18) 0.0275(4) Uani 1 1 d .
H7 H 0.9253 0.5040 0.7738 0.033 Uiso 1 1 calc R
C8 C 0.92309(17) 0.41054(16) 0.60003(18) 0.0244(3) Uani 1 1 d .
H8 H 1.0096 0.4350 0.5867 0.029 Uiso 1 1 calc R
C9 C 0.84487(15) 0.33020(15) 0.50486(16) 0.0193(3) Uani 1 1 d .
C10 C 0.89601(16) 0.28392(17) 0.39001(17) 0.0245(3) Uani 1 1 d .
H10 H 0.9824 0.3075 0.3754 0.029 Uiso 1 1 calc R
C11 C 0.82008(18) 0.20522(17) 0.30068(17) 0.0259(3) Uani 1 1 d .
H11 H 0.8556 0.1747 0.2266 0.031 Uiso 1 1 calc R
C12 C 0.68809(17) 0.16995(16) 0.32020(15) 0.0225(3) Uani 1 1 d .
H12 H 0.6369 0.1166 0.2586 0.027 Uiso 1 1 calc R
C13 C 0.63456(16) 0.21366(14) 0.42919(15) 0.0178(3) Uani 1 1 d .
H13 H 0.5472 0.1900 0.4407 0.021 Uiso 1 1 calc R
C14 C 0.71166(14) 0.29488(13) 0.52477(15) 0.0150(3) Uani 1 1 d .
C15 C 0.26413(16) 0.33781(15) 0.79310(16) 0.0210(3) Uani 1 1 d .
H15A H 0.3252 0.3636 0.8736 0.032 Uiso 1 1 calc R
H15B H 0.1765 0.3185 0.8162 0.032 Uiso 1 1 calc R
H15C H 0.2541 0.4028 0.7269 0.032 Uiso 1 1 calc R
C16 C 0.24074(16) 0.18418(17) 0.59765(16) 0.0235(3) Uani 1 1 d .
H16A H 0.2804 0.1106 0.5682 0.035 Uiso 1 1 calc R
H16B H 0.2428 0.2478 0.5311 0.035 Uiso 1 1 calc R
H16C H 0.1478 0.1684 0.6076 0.035 Uiso 1 1 calc R
C17 C 0.65821(16) 0.19405(14) 0.93404(15) 0.0191(3) Uani 1 1 d .
H17A H 0.7330 0.2301 0.8982 0.029 Uiso 1 1 calc R
H17B H 0.6917 0.1285 0.9954 0.029 Uiso 1 1 calc R
H17C H 0.6158 0.2554 0.9822 0.029 Uiso 1 1 calc R
C18 C 0.61273(14) 0.05231(12) 0.72121(14) 0.0134(2) Uani 1 1 d .
H18 H 0.6682 0.0991 0.6665 0.016 Uiso 1 1 calc R
C19 C 0.69916(16) -0.05219(14) 0.79084(14) 0.0180(3) Uani 1 1 d .
C20 C 0.6362(2) -0.16315(15) 0.81488(16) 0.0268(4) Uani 1 1 d .
H20 H 0.5415 -0.1696 0.7937 0.032 Uiso 1 1 calc R
C21 C 0.7117(3) -0.26307(18) 0.8693(2) 0.0441(6) Uani 1 1 d .
H21 H 0.6679 -0.3364 0.8828 0.053 Uiso 1 1 calc R
C22 C 0.8519(3) -0.2548(2) 0.90377(19) 0.0499(7) Uani 1 1 d .
H22 H 0.9023 -0.3220 0.9421 0.060 Uiso 1 1 calc R
C23 C 0.9178(2) -0.1468(2) 0.88153(18) 0.0416(6) Uani 1 1 d .
H23 H 1.0123 -0.1405 0.9054 0.050 Uiso 1 1 calc R
C24 C 0.84108(17) -0.04746(17) 0.82297(16) 0.0247(3) Uani 1 1 d .
N1 N 0.47172(12) 0.23848(11) 0.73283(12) 0.0140(2) Uani 1 1 d .
O1 O 0.31775(11) 0.12557(9) 0.82989(11) 0.0195(2) Uani 1 1 d .
O2 O 0.45830(13) 0.00060(10) 0.96507(12) 0.0236(2) Uani 1 1 d .
O3 O 0.42897(12) 0.39102(11) 0.57982(12) 0.0228(2) Uani 1 1 d .
O4 O 0.49641(11) 0.00699(11) 0.63327(11) 0.0199(2) Uani 1 1 d .
H4 H 0.5200 -0.0240 0.5658 0.030 Uiso 1 1 calc R
Br1 Br 0.939697(15) 0.09296(3) 0.778908(19) 0.03822(6) Uani 1 1 d .

loop_
_atom_site_aniso_label
_atom_site_aniso_U_11
_atom_site_aniso_U_22
_atom_site_aniso_U_33
_atom_site_aniso_U_23
_atom_site_aniso_U_13
_atom_site_aniso_U_12
C1 0.0165(6) 0.0146(6) 0.0118(6) 0.0020(5) 0.0028(5) 0.0014(5)
C2 0.0215(6) 0.0172(7) 0.0142(6) -0.0018(6) 0.0074(5) -0.0012(6)
C3 0.0120(6) 0.0227(7) 0.0175(7) 0.0045(5) 0.0043(5) -0.0011(5)
C4 0.0147(6) 0.0179(7) 0.0142(6) 0.0006(5) 0.0042(5) 0.0012(5)
C5 0.0141(6) 0.0145(6) 0.0183(6) 0.0031(5) 0.0040(5) 0.0001(5)
C6 0.0245(8) 0.0211(8) 0.0229(7) -0.0042(6) 0.0065(6) -0.0028(6)
C7 0.0236(8) 0.0256(8) 0.0322(9) -0.0025(7) 0.0016(7) -0.0083(6)
C8 0.0161(7) 0.0278(8) 0.0292(8) 0.0040(7) 0.0037(6) -0.0052(6)
C9 0.0143(6) 0.0229(7) 0.0211(7) 0.0073(6) 0.0036(5) 0.0016(5)
C10 0.0156(7) 0.0366(9) 0.0228(8) 0.0087(7) 0.0075(6) 0.0046(6)
C11 0.0241(8) 0.0365(9) 0.0188(7) 0.0041(6) 0.0087(6) 0.0087(7)
C12 0.0258(8) 0.0257(8) 0.0161(7) 0.0016(6) 0.0038(6) 0.0025(6)
C13 0.0166(7) 0.0209(7) 0.0162(7) 0.0028(5) 0.0037(5) -0.0003(5)
C14 0.0136(6) 0.0155(6) 0.0160(6) 0.0045(5) 0.0031(5) 0.0014(5)
C15 0.0181(7) 0.0245(8) 0.0218(7) 0.0046(6) 0.0074(6) 0.0054(6)
C16 0.0153(7) 0.0326(9) 0.0213(7) -0.0007(6) -0.0004(6) -0.0037(6)
C17 0.0216(7) 0.0203(7) 0.0136(6) -0.0030(5) -0.0018(5) 0.0010(5)
C18 0.0139(6) 0.0154(6) 0.0106(6) -0.0005(4) 0.0012(5) -0.0017(4)
C19 0.0268(8) 0.0166(7) 0.0119(6) -0.0008(5) 0.0067(5) 0.0040(6)
C20 0.0488(11) 0.0176(7) 0.0173(7) -0.0017(6) 0.0152(7) -0.0001(7)
C21 0.095(2) 0.0186(9) 0.0248(9) 0.0054(7) 0.0295(11) 0.0177(10)
C22 0.093(2) 0.0405(12) 0.0197(9) 0.0096(8) 0.0202(10) 0.0454(13)
C23 0.0488(12) 0.0591(14) 0.0174(8) 0.0031(8) 0.0067(8) 0.0371(11)
C24 0.0267(8) 0.0321(9) 0.0155(7) -0.0013(6) 0.0046(6) 0.0111(7)
N1 0.0114(5) 0.0180(6) 0.0123(5) 0.0018(4) 0.0016(4) 0.0003(4)
O1 0.0172(5) 0.0219(6) 0.0208(5) 0.0048(4) 0.0071(4) -0.0012(4)
O2 0.0311(6) 0.0226(6) 0.0196(5) 0.0066(4) 0.0114(5) 0.0034(5)
O3 0.0200(5) 0.0272(6) 0.0229(6) 0.0107(4) 0.0082(4) 0.0068(4)
O4 0.0165(5) 0.0274(6) 0.0159(5) -0.0087(4) 0.0030(4) -0.0030(4)
Br1 0.01503(7) 0.05577(12) 0.04363(11) -0.00705(10) 0.00436(6) -0.00700(9)

loop_
_atom_type_symbol
_atom_type_description
_atom_type_scat_dispersion_real
_atom_type_scat_dispersion_imag
_atom_type_scat_source
C C 0.0031 0.0016 'International Tables Vol C Tables 4.2.6.8 and 6.1.1.4'
H H 0.0000 0.0000 'International Tables Vol C Tables 4.2.6.8 and 6.1.1.4'
N N 0.0061 0.0033 'International Tables Vol C Tables 4.2.6.8 and 6.1.1.4'
O O 0.0109 0.0061 'International Tables Vol C Tables 4.2.6.8 and 6.1.1.4'
Br Br -0.2910 2.4679 'International Tables Vol C Tables 4.2.6.8 and 6.1.1.4'

loop_
_geom_angle_atom_site_label_1
_geom_angle_atom_site_label_2
_geom_angle_atom_site_label_3
_geom_angle
N1 C1 C17 114.36(12)
N1 C1 C2 100.40(11)
C17 C1 C2 107.61(11)
N1 C1 C18 109.27(11)
C17 C1 C18 114.62(12)
C2 C1 C18 109.56(12)
O2 C2 O1 122.47(13)
O2 C2 C1 126.05(13)
O1 C2 C1 111.41(12)
O1 C3 N1 102.64(11)
O1 C3 C15 107.11(11)
N1 C3 C15 111.43(12)
O1 C3 C16 107.39(12)
N1 C3 C16 113.51(12)
C15 C3 C16 113.83(13)
O3 C4 N1 120.96(13)
O3 C4 C5 117.15(13)
N1 C4 C5 121.88(12)
C6 C5 C14 120.50(14)
C6 C5 C4 119.58(13)
C14 C5 C4 119.08(13)
C5 C6 C7 120.56(15)
C8 C7 C6 120.34(16)
C7 C8 C9 120.64(15)
C8 C9 C10 121.71(15)
C8 C9 C14 119.31(14)
C10 C9 C14 118.97(15)
C11 C10 C9 120.87(15)
C10 C11 C12 120.28(15)
C13 C12 C11 120.58(16)
C12 C13 C14 120.47(14)
C13 C14 C9 118.81(14)
C13 C14 C5 122.54(13)
C9 C14 C5 118.64(13)
O4 C18 C19 111.03(12)
O4 C18 C1 104.20(11)
C19 C18 C1 116.23(11)
C24 C19 C20 117.19(15)
C24 C19 C18 123.23(14)
C20 C19 C18 119.38(14)
C21 C20 C19 121.3(2)
C20 C21 C22 120.3(2)
C21 C22 C23 120.10(18)
C22 C23 C24 119.2(2)
C19 C24 C23 121.85(19)
C19 C24 Br1 121.09(12)
C23 C24 Br1 116.97(16)
C4 N1 C1 129.13(12)
C4 N1 C3 118.47(11)
C1 N1 C3 112.08(11)
C2 O1 C3 113.21(11)

loop_
_geom_bond_atom_site_label_1
_geom_bond_atom_site_label_2
_geom_bond_distance
C1 N1 1.4812(18)
C1 C17 1.528(2)
C1 C2 1.530(2)
C1 C18 1.555(2)
C2 O2 1.2025(18)
C2 O1 1.3375(18)
C3 O1 1.4475(18)
C3 N1 1.4952(18)
C3 C15 1.516(2)
C3 C16 1.520(2)
C4 O3 1.2370(18)
C4 N1 1.3398(18)
C4 C5 1.5077(19)
C5 C6 1.371(2)
C5 C14 1.428(2)
C6 C7 1.412(2)
C7 C8 1.370(2)
C8 C9 1.418(2)
C9 C10 1.419(2)
C9 C14 1.422(2)
C10 C11 1.365(3)
C11 C12 1.410(2)
C12 C13 1.371(2)
C13 C14 1.422(2)
C18 O4 1.4126(17)
C18 C19 1.519(2)
C19 C24 1.391(2)
C19 C20 1.399(2)
C20 C21 1.378(3)
C21 C22 1.378(4)
C22 C23 1.381(4)
C23 C24 1.391(2)
C24 Br1 1.906(2)
